data_4020460
loop_
_publ_author_name
'J. Jonathan Harburn'
'Nigam P. Rath'
'Christopher D. Spilling'

_journal_name_full 'Journal of Organic Chemistry'
_journal_page_first 6398
_journal_page_last 6403
_journal_paper_doi 10.1021/jo050846r
_journal_volume 70
_journal_year 2005
_chemical_formula_sum 'C20 H12 Br4 O8'
_chemical_formula_weight 699.94
_space_group_IT_number 33
_symmetry_cell_setting orthorhombic
_symmetry_space_group_name_Hall 'P 2c -2n'
_symmetry_space_group_name_H-M 'P n a 21'
_cell_angle_alpha 90.00
_cell_angle_beta 90.00
_cell_angle_gamma 90.00
_cell_formula_units_Z 4
_cell_length_a 8.9454(1)
_cell_length_b 10.6027(2)
_cell_length_c 22.6236(3)
_cell_measurement_temperature 213(2)
_cell_volume 2145.74(5)
_diffrn_ambient_temperature 213(2)
_exptl_crystal_density_diffrn 2.167
_cod_depositor_comments
;
The following automatic conversions were performed:
'_symmetry_cell_setting' value 'Orthorhombic' changed to 'orthorhombic'
according to '/home/saulius/struct/CIF-dictionaries/cif_core.dic'
dictionary named 'cif_core.dic' version 2.4.1 from 2010-06-29.

Automatic conversion script
Id: cif_fix_enum 1527 2010-12-29 10:47:43Z saulius 
;
_cod_database_code 4020460

loop_
_symmetry_equiv_pos_as_xyz
'x, y, z'
'-x, -y, z+1/2'
'x+1/2, -y+1/2, z'
'-x+1/2, y+1/2, z+1/2'

loop_
_atom_site_label
_atom_site_type_symbol
_atom_site_fract_x
_atom_site_fract_y
_atom_site_fract_z
_atom_site_U_iso_or_equiv
_atom_site_adp_type
_atom_site_occupancy
_atom_site_symmetry_multiplicity
_atom_site_calc_flag
_atom_site_refinement_flags
_atom_site_disorder_assembly
_atom_site_disorder_group
Br1 Br 0.80007(8) 0.01409(7) 0.59896(3) 0.0481(2) Uani 1 1 d . . .
Br2 Br 0.36999(7) -0.07393(6) 0.41887(3) 0.03806(15) Uani 1 1 d . . .
Br1' Br 0.30591(8) -0.01131(7) 0.61829(3) 0.0511(2) Uani 1 1 d . . .
Br2' Br -0.14167(9) -0.09643(7) 0.79187(4) 0.0575(2) Uani 1 1 d . . .
O1 O 0.3874(4) 0.2084(3) 0.4099(2) 0.0329(10) Uani 1 1 d . . .
O2 O 0.2736(5) 0.3618(4) 0.3630(3) 0.0460(12) Uani 1 1 d . . .
O3 O 0.4367(5) 0.5449(4) 0.4204(3) 0.0491(12) Uani 1 1 d . . .
H3 H 0.3564 0.5481 0.3978 0.059 Uiso 1 1 d R . .
O4 O 0.5632(5) -0.1308(4) 0.5289(2) 0.0407(11) Uani 1 1 d . . .
O1' O -0.1306(4) 0.1858(4) 0.7985(2) 0.0294(9) Uani 1 1 d . A .
O2' O -0.2411(5) 0.3387(4) 0.8466(2) 0.0412(12) Uani 1 1 d . . .
O3' O -0.0801(5) 0.5237(4) 0.7873(3) 0.0478(13) Uani 1 1 d . . .
H3' H -0.1354 0.5443 0.8204 0.057 Uiso 1 1 d R . .
O4' O 0.1217(8) -0.1629(6) 0.7078(3) 0.045(2) Uani 0.735(12) 1 d PD A 1
C2 C 0.3661(6) 0.3321(5) 0.3999(3) 0.0300(15) Uani 1 1 d . . .
C3 C 0.4557(6) 0.4231(5) 0.4324(3) 0.0280(13) Uani 1 1 d . . .
C4 C 0.5541(7) 0.3832(6) 0.4732(3) 0.0324(14) Uani 1 1 d . . .
H4 H 0.6135 0.4421 0.4935 0.039 Uiso 1 1 calc R . .
C5 C 0.6663(7) 0.2030(6) 0.5288(3) 0.0354(15) Uani 1 1 d . . .
H5 H 0.7306 0.2570 0.5497 0.042 Uiso 1 1 calc R . .
C6 C 0.6671(7) 0.0746(6) 0.5400(3) 0.0332(14) Uani 1 1 d . . .
C7 C 0.5775(7) -0.0084(5) 0.5110(3) 0.0312(14) Uani 1 1 d . . .
C8 C 0.4860(6) 0.0360(6) 0.4654(3) 0.0294(13) Uani 1 1 d . . .
C9 C 0.4829(7) 0.1652(6) 0.4545(3) 0.0302(14) Uani 1 1 d . . .
C10 C 0.5691(7) 0.2515(5) 0.4861(3) 0.0284(13) Uani 1 1 d . . .
C11 C 0.6624(9) -0.2180(7) 0.4989(4) 0.0509(19) Uani 1 1 d . . .
H11A H 0.6461 -0.2127 0.4566 0.076 Uiso 1 1 calc R . .
H11B H 0.6422 -0.3032 0.5123 0.076 Uiso 1 1 calc R . .
H11C H 0.7653 -0.1963 0.5078 0.076 Uiso 1 1 calc R . .
C2' C -0.1507(7) 0.3107(6) 0.8102(3) 0.0349(15) Uani 1 1 d . . .
C3' C -0.0586(7) 0.3995(6) 0.7757(3) 0.0348(15) Uani 1 1 d . . .
C4' C 0.0396(7) 0.3600(6) 0.7359(3) 0.0347(14) Uani 1 1 d . . .
H4' H 0.0986 0.4188 0.7154 0.042 Uiso 1 1 calc R . .
C5' C 0.1577(6) 0.1789(6) 0.6827(3) 0.0311(14) Uani 1 1 d . . .
H5' H 0.2185 0.2335 0.6604 0.037 Uiso 1 1 calc R . .
C6' C 0.1678(7) 0.0520(6) 0.6750(3) 0.0358(15) Uani 1 1 d . A .
C7' C 0.0805(8) -0.0350(6) 0.7079(3) 0.0436(18) Uani 1 1 d D . .
C8' C -0.0217(8) 0.0150(6) 0.7485(4) 0.0400(17) Uani 1 1 d . A .
C9' C -0.0306(6) 0.1431(6) 0.7563(3) 0.0280(13) Uani 1 1 d . . .
C10' C 0.0563(7) 0.2284(6) 0.7241(3) 0.0286(13) Uani 1 1 d . A .
C11' C 0.0318(13) -0.2415(10) 0.6718(5) 0.061(3) Uani 0.735(12) 1 d PD A 1
H11D H 0.0675 -0.3277 0.6743 0.092 Uiso 0.735(12) 1 calc PR A 1
H11E H 0.0372 -0.2129 0.6311 0.092 Uiso 0.735(12) 1 calc PR A 1
H11F H -0.0710 -0.2377 0.6853 0.092 Uiso 0.735(12) 1 calc PR A 1
O4A O 0.045(2) -0.1462(16) 0.6775(8) 0.045(2) Uani 0.26 1 d PD A 2
C11A C 0.126(4) -0.241(3) 0.7078(15) 0.061(3) Uani 0.26 1 d PD A 2
H11G H 0.1080 -0.3222 0.6894 0.092 Uiso 0.265(12) 1 calc PR A 2
H11H H 0.0948 -0.2439 0.7488 0.092 Uiso 0.265(12) 1 calc PR A 2
H11I H 0.2324 -0.2218 0.7059 0.092 Uiso 0.265(12) 1 calc PR A 2

loop_
_atom_site_aniso_label
_atom_site_aniso_U_11
_atom_site_aniso_U_22
_atom_site_aniso_U_33
_atom_site_aniso_U_23
_atom_site_aniso_U_13
_atom_site_aniso_U_12
Br1 0.0559(4) 0.0495(4) 0.0389(4) 0.0090(3) -0.0090(3) 0.0146(3)
Br2 0.0419(3) 0.0297(3) 0.0426(4) 0.0003(3) 0.0009(3) -0.0037(2)
Br1' 0.0535(4) 0.0509(4) 0.0487(5) -0.0127(3) 0.0193(4) 0.0053(3)
Br2' 0.0713(5) 0.0360(4) 0.0654(6) -0.0055(4) 0.0312(5) -0.0111(3)
O1 0.035(2) 0.0222(19) 0.041(3) 0.0026(19) -0.007(2) 0.0030(16)
O2 0.048(3) 0.035(2) 0.056(3) 0.012(2) -0.019(2) 0.000(2)
O3 0.050(3) 0.024(2) 0.073(4) -0.001(3) -0.009(3) 0.0030(17)
O4 0.056(3) 0.029(3) 0.036(3) 0.0079(19) 0.008(2) 0.006(2)
O1' 0.035(2) 0.030(2) 0.023(2) -0.0027(18) 0.0023(18) -0.0002(16)
O2' 0.044(2) 0.036(3) 0.043(3) -0.007(2) 0.013(2) 0.008(2)
O3' 0.058(3) 0.030(2) 0.056(3) -0.004(2) 0.024(3) 0.009(2)
O4' 0.053(4) 0.039(4) 0.045(4) -0.007(3) -0.001(3) 0.003(3)
C2 0.024(3) 0.027(3) 0.039(4) -0.001(2) -0.005(3) 0.001(2)
C3 0.036(3) 0.024(3) 0.024(4) 0.012(2) -0.004(2) 0.002(2)
C4 0.035(3) 0.031(4) 0.031(4) 0.001(3) -0.003(2) -0.003(2)
C5 0.035(3) 0.030(4) 0.042(4) 0.004(3) 0.006(3) 0.005(2)
C6 0.041(3) 0.042(4) 0.017(3) 0.006(3) 0.001(3) 0.012(3)
C7 0.040(3) 0.024(3) 0.030(3) 0.006(3) 0.003(2) 0.007(2)
C8 0.028(3) 0.030(3) 0.030(3) -0.004(3) 0.000(2) 0.000(2)
C9 0.032(3) 0.027(3) 0.032(4) 0.012(3) 0.002(2) 0.005(2)
C10 0.029(3) 0.025(3) 0.031(3) 0.003(2) 0.007(2) 0.001(2)
C11 0.070(5) 0.030(4) 0.052(5) 0.003(3) 0.007(4) 0.016(3)
C2' 0.038(4) 0.036(4) 0.031(4) 0.003(3) -0.004(3) 0.005(3)
C3' 0.036(3) 0.024(3) 0.044(4) 0.001(3) -0.004(3) 0.007(2)
C4' 0.035(3) 0.031(3) 0.038(4) 0.007(3) 0.003(3) 0.003(2)
C5' 0.026(3) 0.042(4) 0.026(3) 0.005(3) 0.009(2) 0.002(2)
C6' 0.036(3) 0.038(4) 0.034(4) -0.006(3) 0.008(3) 0.006(2)
C7' 0.056(4) 0.021(3) 0.054(5) -0.006(3) 0.009(4) -0.005(3)
C8' 0.041(4) 0.033(4) 0.046(4) -0.007(3) 0.005(3) -0.004(3)
C9' 0.026(3) 0.035(3) 0.023(3) 0.001(3) 0.003(2) -0.001(2)
C10' 0.027(3) 0.034(3) 0.026(3) 0.002(3) 0.003(2) -0.005(2)
C11' 0.072(7) 0.042(6) 0.070(8) -0.017(5) -0.012(5) 0.001(5)
O4A 0.053(4) 0.039(4) 0.045(4) -0.007(3) -0.001(3) 0.003(3)
C11A 0.072(7) 0.042(6) 0.070(8) -0.017(5) -0.012(5) 0.001(5)

loop_
_geom_bond_atom_site_label_1
_geom_bond_atom_site_label_2
_geom_bond_distance
_geom_bond_site_symmetry_2
_geom_bond_publ_flag
Br1 C6 1.899(6) . ?
Br2 C8 1.883(6) . ?
Br1' C6' 1.903(6) . ?
Br2' C8' 1.874(7) . ?
O1 C2 1.345(7) . ?
O1 C9 1.398(8) . ?
O2 C2 1.217(8) . ?
O3 C3 1.331(7) . ?
O4 C7 1.366(7) . ?
O4 C11 1.450(8) . ?
O1' C2' 1.362(8) . ?
O1' C9' 1.384(7) . ?
O2' C2' 1.192(8) . ?
O3' C3' 1.357(7) . ?
O4' C7' 1.405(10) . ?
O4' C11' 1.416(11) . ?
C2 C3 1.454(8) . ?
C3 C4 1.343(8) . ?
C4 C10 1.432(9) . ?
C5 C6 1.385(9) . ?
C5 C10 1.398(10) . ?
C6 C7 1.358(9) . ?
C7 C8 1.399(9) . ?
C8 C9 1.392(9) . ?
C9 C10 1.395(9) . ?
C2' C3' 1.475(9) . ?
C3' C4' 1.325(9) . ?
C4' C10' 1.428(9) . ?
C5' C6' 1.360(9) . ?
C5' C10' 1.405(8) . ?
C6' C7' 1.420(9) . ?
C7' C8' 1.401(10) . ?
C7' O4A 1.402(16) . ?
C8' C9' 1.372(9) . ?
C9' C10' 1.398(8) . ?
O4A C11A 1.42(2) . ?
